data_2002044
loop_
_publ_author_name
'Thinapong, P.'
'Pohmakotr, M.'
'Skelton, B.'
'White, A. H.'

_publ_section_title
;
 Structures of two diastereomers of
 1-(\a-hydroxy-<i>m</i>-methoxybenzyl)-1-(phenylsulfinyl)cyclopropane
;
_journal_issue 1
_journal_name_full 'Acta Crystallographica Section C'
_journal_page_first 54
_journal_page_last 57
_journal_paper_doi 10.1107/S0108270192004529
_journal_volume 49
_journal_year 1993
_chemical_formula_sum 'C17 H18 O3 S'
_chemical_formula_weight 302.4
_symmetry_cell_setting orthorhombic
_symmetry_space_group_name_Hall '-P 2ac 2ab'
_symmetry_space_group_name_H-M 'P b c a'
_cell_angle_alpha 90
_cell_angle_beta 90
_cell_angle_gamma 90
_cell_formula_units_Z 8
_cell_length_a 23.0730(10)
_cell_length_b 17.340(3)
_cell_length_c 7.2990(10)
_cell_volume 2920.2(7)
_diffrn_radiation_type Mo
_diffrn_radiation_wavelength 0.71069
_exptl_absorpt_coefficient_mu 0.18
_exptl_crystal_density_diffrn 1.375
_exptl_crystal_F_000 1280
_cod_data_source_file as0338.cif
_cod_data_source_block as0338_structure_1_of_2
_cod_original_cell_volume 2920
_cod_original_formula_sum 'C17 H18 O3 S1'
_cod_database_code 2002044

loop_
_atom_site_label
_atom_site_fract_x
_atom_site_fract_y
_atom_site_fract_z
_atom_site_U_iso_or_equiv
S .03622(5) .31307(7) .3818(2) .0341(7)
O .02590(10) .3503(2) .5636(4) .049(2)
C(11) .1006(2) .2563(2) .4022(6) .031(3)
C(12) .1071(2) .1926(3) .2883(7) .040(3)
C(13) .1581(3) .1511(3) .2964(8) .049(4)
C(14) .2003(3) .1704(3) .4193(8) .055(4)
C(15) .1925(2) .2326(3) .5371(8) .047(4)
C(16) .1429(2) .2749(3) .5283(7) .039(3)
C(1) .0665(2) .3879(2) .2361(6) .027(3)
C(2) .1067(2) .4433(3) .3290(8) .040(3)
C(3) .0470(2) .4688(3) .2758(8) .043(3)
C(4) .0740(2) .3623(3) .0401(6) .030(3)
O(4) .02010(10) .3754(2) -.0487(5) .039(2)
C(41) .1245(2) .4015(3) -.0554(6) .029(3)
C(42) .1167(2) .4718(3) -.1440(6) .031(3)
C(43) .1639(2) .5078(3) -.2252(6) .031(3)
O(43) .16140(10) .5765(2) -.3166(4) .049(2)
C(431) .1069(3) .6152(4) -.3176(9) .053(4)
C(44) .2179(2) .4741(3) -.2193(7) .042(3)
C(45) .2252(2) .4048(3) -.1318(7) .047(4)
C(46) .1787(2) .3682(3) -.0506(7) .036(3)
H(12) .075(2) .182(2) .208(5) ?
H(13) .166(2) .109(3) .211(7) ?
H(14) .237(2) .143(2) .421(6) ?
H(15) .221(2) .244(2) .624(5) ?
H(16) .133(2) .321(2) .600(6) ?
H(2A) .135(2) .464(2) .251(5) ?
H(2B) .110(2) .434(2) .447(6) ?
H(3A) .018(2) .478(2) .374(5) ?
H(3B) .043(2) .498(2) .178(6) ?
H(4) .080(2) .307(2) .045(5) ?
H(40) .021(2) .363(2) -.150(5) ?
H(42) .078(2) .490(2) -.146(5) ?
H(431A) .076(2) .585(3) -.395(7) ?
H(431B) .093(2) .624(3) -.200(7) ?
H(431C) .118(2) .664(3) -.386(6) ?
H(44) .247(2) .499(2) -.285(6) ?
H(45) .260(2) .382(2) -.127(6) ?
H(46) .186(2) .325(2) .007(5) ?

loop_
_geom_angle_atom_site_label_1
_geom_angle_atom_site_label_2
_geom_angle_atom_site_label_3
_geom_angle
O S C(11) 107.2(2)
O S C(1) 105.8(2)
C(11) S C(1) 97.0(2)
S C(11) C(12) 118.6(3)
S C(11) C(16) 120.9(3)
S C(1) C(2) 115.6(3)
S C(1) C(3) 116.0(3)
S C(1) C(4) 112.9(3)
C(2) C(1) C(3) 59.9(3)
C(2) C(1) C(4) 123.2(4)
C(3) C(1) C(4) 119.5(4)
C(1) C(2) C(3) 60.2(3)
C(1) C(3) C(2) 59.9(3)
C(1) C(4) O(4) 106.6(4)
C(1) C(4) C(41) 113.0(4)
O(4) C(4) C(41) 113.1(4)
C(4) C(41) C(42) 120.4(4)
C(4) C(41) C(46) 119.8(4)

loop_
_geom_bond_atom_site_label_1
_geom_bond_atom_site_label_2
_geom_bond_distance
S O 1.495(3)
S C(11) 1.788(4)
S C(1) 1.817(4)
C(11) C(12) 1.390(7)
C(11) C(16) 1.380(7)
C(12) C(13) 1.381(8)
C(13) C(14) 1.365(8)
C(14) C(15) 1.390(8)
C(15) C(16) 1.363(7)
C(1) C(2) 1.497(7)
C(1) C(3) 1.502(7)
C(1) C(4) 1.508(6)
C(2) C(3) 1.499(8)
C(4) O(4) 1.421(6)
C(4) C(41) 1.519(6)
C(41) C(42) 1.391(6)
C(41) C(46) 1.378(7)
C(42) C(43) 1.388(6)
C(43) O(43) 1.367(5)
C(43) C(44) 1.375(7)
O(43) C(431) 1.425(7)
C(44) C(45) 1.372(8)
C(45) C(46) 1.380(7)
